data_7249078
loop_
_publ_author_name
'Odubo, Favour E.'
'Muthuramesh, Snehashree'
'Zeller, Matthias'
'Rosokha, Sergiy V.'

_publ_section_title
;
 Anion-&#x3c0; interaction with alkenes: persistent complexes <i>vs.</i>
 irreversible reactions of anions with tetracyanoethylene.
;
_journal_issue 31
_journal_name_full 'Physical chemistry chemical physics : PCCP'
_journal_page_first 21030
_journal_page_last 21039
_journal_paper_doi 10.1039/d4cp02573c
_journal_volume 26
_journal_year 2024
_chemical_formula_moiety 'C12 H28 N, C6 N4, N O3'
_chemical_formula_sum 'C18 H28 N6 O3'
_chemical_formula_weight 376.46
_space_group_crystal_system triclinic
_space_group_IT_number 2
_space_group_name_Hall '-P 1'
_space_group_name_H-M_alt 'P -1'
_atom_sites_solution_hydrogens geom
_audit_creation_method SHELXL-2019/3
_audit_update_record
;
2024-05-05 deposited with the CCDC.	2024-07-22 downloaded from the CCDC.
;
_cell_angle_alpha 80.179(2)
_cell_angle_beta 84.466(2)
_cell_angle_gamma 61.796(2)
_cell_formula_units_Z 2
_cell_length_a 10.4139(4)
_cell_length_b 10.7266(4)
_cell_length_c 10.9100(4)
_cell_measurement_reflns_used 8612
_cell_measurement_temperature 150(2)
_cell_measurement_theta_max 32.9866
_cell_measurement_theta_min 2.6746
_cell_volume 1058.10(7)
_computing_cell_refinement 'SAINT V8.40B (Bruker, 2020)'
_computing_data_collection 'Apex4 v2022.10-0 (Bruker, 2022)'
_computing_data_reduction 'SAINT V8.40B (Bruker, 2020)'
_computing_structure_refinement
;  
SHELXL-2019/2 (Sheldrick, 2015a, 2019), 
SHELXLE Rev1541 (H\"ubschle et al., 2011)
;
_computing_structure_solution 'SHELXT (Sheldrick, 2015b)'
_diffrn_ambient_temperature 150(2)
_diffrn_detector_area_resol_mean 7.4074
_diffrn_detector_type 'PhotonII charge-integrating pixel array (CPAD)'
_diffrn_measured_fraction_theta_full 0.998
_diffrn_measured_fraction_theta_max 0.991
_diffrn_measurement_device 'three circle diffractometer'
_diffrn_measurement_device_type 'Bruker AXS D8 Quest'
_diffrn_measurement_method 'omega and phi scans'
_diffrn_radiation_monochromator 'Triumph curved graphite crystal'
_diffrn_radiation_type MoK\a
_diffrn_radiation_wavelength 0.71073
_diffrn_reflns_av_R_equivalents 0.0373
_diffrn_reflns_av_unetI/netI 0.0408
_diffrn_reflns_Laue_measured_fraction_full 0.998
_diffrn_reflns_Laue_measured_fraction_max 0.991
_diffrn_reflns_limit_h_max 16
_diffrn_reflns_limit_h_min -16
_diffrn_reflns_limit_k_max 16
_diffrn_reflns_limit_k_min -16
_diffrn_reflns_limit_l_max 16
_diffrn_reflns_limit_l_min -16
_diffrn_reflns_number 25778
_diffrn_reflns_point_group_measured_fraction_full 0.998
_diffrn_reflns_point_group_measured_fraction_max 0.991
_diffrn_reflns_theta_full 25.242
_diffrn_reflns_theta_max 33.229
_diffrn_reflns_theta_min 2.675
_diffrn_source 'fine focus sealed tube X-ray source'
_diffrn_source_current '30 mA'
_diffrn_source_voltage '50 kV'
_exptl_absorpt_coefficient_mu 0.083
_exptl_absorpt_correction_T_max 0.7465
_exptl_absorpt_correction_T_min 0.6676
_exptl_absorpt_correction_type multi-scan
_exptl_absorpt_process_details
;
 SADABS 2016/2: Krause, L., Herbst-Irmer, R., Sheldrick G.M. & Stalke D.,
 J. Appl. Cryst. 48 (2015) 3-10
;
_exptl_crystal_colour red
_exptl_crystal_density_diffrn 1.182
_exptl_crystal_description block
_exptl_crystal_F_000 404
_exptl_crystal_size_max 0.350
_exptl_crystal_size_mid 0.320
_exptl_crystal_size_min 0.270
_refine_diff_density_max 0.519
_refine_diff_density_min -0.599
_refine_diff_density_rms 0.042
_refine_ls_extinction_method none
_refine_ls_goodness_of_fit_ref 1.025
_refine_ls_hydrogen_treatment constr
_refine_ls_matrix_type full
_refine_ls_number_parameters 274
_refine_ls_number_reflns 8059
_refine_ls_number_restraints 27
_refine_ls_restrained_S_all 1.024
_refine_ls_R_factor_all 0.0813
_refine_ls_R_factor_gt 0.0491
_refine_ls_shift/su_max 0.000
_refine_ls_shift/su_mean 0.000
_refine_ls_structure_factor_coef Fsqd
_refine_ls_weighting_details 'w=1/[\s^2^(Fo^2^)+(0.0524P)^2^+0.1985P] where P=(Fo^2^+2Fc^2^)/3'
_refine_ls_weighting_scheme calc
_refine_ls_wR_factor_gt 0.1157
_refine_ls_wR_factor_ref 0.1329
_reflns_Friedel_coverage 0.000
_reflns_number_gt 5437
_reflns_number_total 8059
_reflns_threshold_expression 'I > 2\s(I)'
_cod_data_source_file d4cp02573c2.cif
_cod_data_source_block RS217_0m
_cod_depositor_comments 'Adding full bibliography for 7249077--7249082.cif.'
_cod_database_code 7249078
_shelx_shelxl_version_number 2019/3
_shelx_space_group_comment
;
The symmetry employed for this shelxl refinement is uniquely defined
by the following loop, which should always be used as a source of
symmetry information in preference to the above space-group names.
They are only intended as comments.
;
_shelx_estimated_absorpt_t_min 0.972
_shelx_estimated_absorpt_t_max 0.978

loop_
_space_group_symop_operation_xyz
'x, y, z'
'-x, -y, -z'

loop_
_atom_site_label
_atom_site_type_symbol
_atom_site_fract_x
_atom_site_fract_y
_atom_site_fract_z
_atom_site_U_iso_or_equiv
_atom_site_adp_type
_atom_site_occupancy
_atom_site_site_symmetry_order
_atom_site_calc_flag
_atom_site_refinement_flags_posn
_atom_site_refinement_flags_adp
_atom_site_refinement_flags_occupancy
_atom_site_disorder_assembly
_atom_site_disorder_group
O1 O 0.45407(12) 0.14653(11) 0.72508(9) 0.0663(4) Uani 1 1 d . . . . .
O2 O 0.28999(10) 0.28402(9) 0.59031(8) 0.0430(2) Uani 1 1 d . . . . .
O3 O 0.24588(10) 0.29977(12) 0.78718(9) 0.0497(2) Uani 1 1 d . . . . .
N1 N 0.18902(13) 0.11244(15) 0.07811(12) 0.0526(3) Uani 1 1 d D . . . .
N2 N 0.52089(13) 0.27050(13) -0.02273(11) 0.0472(3) Uani 1 1 d D . . . .
N5 N 0.32900(10) 0.24364(9) 0.70092(8) 0.02753(17) Uani 1 1 d . . . . .
C1 C 0.44929(12) 0.06694(13) 0.00747(9) 0.0323(2) Uani 1 1 d D . . . .
C2 C 0.30324(13) 0.09590(14) 0.04636(11) 0.0382(2) Uani 1 1 d D . . . .
C3 C 0.48617(13) 0.18247(14) -0.01145(11) 0.0367(2) Uani 1 1 d D . . . .
C4 C 0.44643(16) 0.01786(15) 0.46035(13) 0.0274(4) Uani 0.757(5) 1 d D . P A 1
C5 C 0.3504(3) -0.0463(3) 0.4804(2) 0.0315(4) Uani 0.757(5) 1 d D . P A 1
C6 C 0.4189(5) 0.1244(4) 0.3529(3) 0.0311(5) Uani 0.757(5) 1 d D . P A 1
N3 N 0.2708(9) -0.0929(13) 0.4960(7) 0.0479(12) Uani 0.757(5) 1 d D U P A 1
N4 N 0.38511(14) 0.20909(12) 0.26781(10) 0.0465(3) Uani 0.757(5) 1 d D . P A 1
C4B C 0.5126(4) 0.0524(4) 0.4688(4) 0.0233(12) Uani 0.243(5) 1 d D . P A 2
C5B C 0.6253(8) 0.0790(8) 0.5038(8) 0.0274(17) Uiso 0.243(5) 1 d D . P A 2
C6B C 0.4303(18) 0.1418(14) 0.3598(11) 0.0311(5) Uani 0.243(5) 1 d D . P A 2
N3B N 0.725(3) 0.086(4) 0.530(2) 0.046(3) Uani 0.243(5) 1 d D U P A 2
N4B N 0.38511(14) 0.20909(12) 0.26781(10) 0.0465(3) Uani 0.243(5) 1 d D . P A 2
N6 N 0.14173(9) 0.68982(8) 0.29164(7) 0.02335(16) Uani 1 1 d . . . . .
C7 C 0.12300(11) 0.61235(11) 0.19567(9) 0.02669(19) Uani 1 1 d . . . . .
H7A H 0.171835 0.508541 0.226151 0.032 Uiso 1 1 calc R U . . .
H7B H 0.017790 0.642672 0.189698 0.032 Uiso 1 1 calc R U . . .
C8 C 0.18209(15) 0.63650(15) 0.06620(10) 0.0408(3) Uani 1 1 d . . . . .
H8A H 0.288394 0.602202 0.069385 0.049 Uiso 1 1 calc R U . . .
H8B H 0.135179 0.739925 0.034130 0.049 Uiso 1 1 calc R U . . .
C9 C 0.15181(15) 0.55654(17) -0.01996(12) 0.0464(3) Uani 1 1 d . . . . .
H9A H 0.194399 0.568441 -0.102454 0.070 Uiso 1 1 calc R U . . .
H9B H 0.046301 0.594814 -0.026836 0.070 Uiso 1 1 calc R U . . .
H9C H 0.195178 0.454763 0.013819 0.070 Uiso 1 1 calc R U . . .
C10 C 0.06236(11) 0.85060(10) 0.25393(10) 0.0281(2) Uani 1 1 d . . . . .
H10A H 0.080229 0.896197 0.317419 0.034 Uiso 1 1 calc R U . . .
H10B H 0.105586 0.874510 0.174342 0.034 Uiso 1 1 calc R U . . .
C11 C -0.10075(12) 0.91572(12) 0.23837(11) 0.0344(2) Uani 1 1 d . . . . .
H11A H -0.146707 0.893240 0.316860 0.041 Uiso 1 1 calc R U . . .
H11B H -0.121465 0.875561 0.172037 0.041 Uiso 1 1 calc R U . . .
C12 C -0.16279(17) 1.07717(14) 0.20409(15) 0.0549(4) Uani 1 1 d . . . . .
H12A H -0.114453 1.098538 0.127894 0.082 Uiso 1 1 calc R U . . .
H12B H -0.146115 1.116760 0.271954 0.082 Uiso 1 1 calc R U . . .
H12C H -0.267690 1.119993 0.190398 0.082 Uiso 1 1 calc R U . . .
C13 C 0.08056(10) 0.64488(10) 0.41382(9) 0.02397(17) Uani 1 1 d . . . . .
H13A H -0.016196 0.655161 0.397859 0.029 Uiso 1 1 calc R U . . .
H13B H 0.145055 0.542253 0.441270 0.029 Uiso 1 1 calc R U . . .
C14 C 0.06392(12) 0.72700(11) 0.51987(9) 0.0282(2) Uani 1 1 d . . . . .
H14A H -0.004189 0.829521 0.496248 0.034 Uiso 1 1 calc R U . . .
H14B H 0.159464 0.718300 0.537748 0.034 Uiso 1 1 calc R U . . .
C15 C 0.00525(14) 0.66607(14) 0.63524(10) 0.0385(3) Uani 1 1 d . . . . .
H15A H -0.086894 0.670607 0.615709 0.058 Uiso 1 1 calc R U . . .
H15B H -0.011166 0.722124 0.702611 0.058 Uiso 1 1 calc R U . . .
H15C H 0.076183 0.566390 0.661409 0.058 Uiso 1 1 calc R U . . .
C16 C 0.30093(10) 0.65182(10) 0.30326(9) 0.02583(18) Uani 1 1 d . . . . .
H16A H 0.330502 0.697749 0.227246 0.031 Uiso 1 1 calc R U . . .
H16B H 0.308928 0.693897 0.374367 0.031 Uiso 1 1 calc R U . . .
C17 C 0.40809(12) 0.49410(11) 0.32148(11) 0.0320(2) Uani 1 1 d . . . . .
H17A H 0.401547 0.449011 0.251953 0.038 Uiso 1 1 calc R U . . .
H17B H 0.384854 0.446581 0.400018 0.038 Uiso 1 1 calc R U . . .
C18 C 0.56185(12) 0.47682(14) 0.32606(12) 0.0402(3) Uani 1 1 d . . . . .
H18A H 0.631957 0.374937 0.338872 0.060 Uiso 1 1 calc R U . . .
H18B H 0.567412 0.522040 0.394816 0.060 Uiso 1 1 calc R U . . .
H18C H 0.584832 0.522417 0.247421 0.060 Uiso 1 1 calc R U . . .

loop_
_atom_site_aniso_label
_atom_site_aniso_U_11
_atom_site_aniso_U_22
_atom_site_aniso_U_33
_atom_site_aniso_U_23
_atom_site_aniso_U_13
_atom_site_aniso_U_12
O1 0.0664(7) 0.0504(6) 0.0399(5) -0.0194(4) -0.0193(5) 0.0147(5)
O2 0.0461(5) 0.0399(4) 0.0332(4) -0.0038(3) -0.0100(4) -0.0108(4)
O3 0.0412(5) 0.0742(7) 0.0473(5) -0.0324(5) 0.0181(4) -0.0336(5)
N1 0.0377(6) 0.0653(8) 0.0601(7) -0.0083(6) 0.0053(5) -0.0295(6)
N2 0.0484(6) 0.0581(7) 0.0461(6) 0.0026(5) -0.0052(5) -0.0362(6)
N5 0.0318(4) 0.0268(4) 0.0281(4) -0.0077(3) 0.0017(3) -0.0162(3)
C1 0.0312(5) 0.0487(6) 0.0241(4) 0.0024(4) -0.0040(4) -0.0263(5)
C2 0.0349(6) 0.0485(7) 0.0367(6) -0.0019(5) -0.0009(5) -0.0253(5)
C3 0.0343(6) 0.0497(7) 0.0312(5) 0.0022(5) -0.0048(4) -0.0255(5)
C4 0.0321(7) 0.0257(7) 0.0291(7) -0.0090(6) 0.0040(5) -0.0165(6)
C5 0.0362(11) 0.0301(10) 0.0336(10) -0.0069(9) -0.0003(8) -0.0191(10)
C6 0.0369(10) 0.0292(11) 0.0304(7) -0.0068(7) 0.0005(5) -0.0173(6)
N3 0.0538(14) 0.0558(18) 0.054(3) -0.013(2) 0.0056(16) -0.0408(12)
N4 0.0673(8) 0.0385(5) 0.0374(5) -0.0017(4) -0.0085(5) -0.0273(5)
C4B 0.025(2) 0.023(2) 0.025(2) -0.0061(16) -0.0020(15) -0.0126(15)
C6B 0.0369(10) 0.0292(11) 0.0304(7) -0.0068(7) 0.0005(5) -0.0173(6)
N3B 0.048(5) 0.053(4) 0.055(9) -0.008(6) -0.007(5) -0.035(3)
N4B 0.0673(8) 0.0385(5) 0.0374(5) -0.0017(4) -0.0085(5) -0.0273(5)
N6 0.0245(4) 0.0237(4) 0.0246(4) -0.0012(3) 0.0001(3) -0.0143(3)
C7 0.0286(5) 0.0302(5) 0.0262(4) -0.0050(4) -0.0005(4) -0.0174(4)
C8 0.0504(7) 0.0594(8) 0.0254(5) -0.0066(5) 0.0039(5) -0.0366(6)
C9 0.0426(7) 0.0628(8) 0.0343(6) -0.0194(6) 0.0010(5) -0.0211(6)
C10 0.0309(5) 0.0232(4) 0.0304(5) 0.0015(4) -0.0023(4) -0.0140(4)
C11 0.0320(5) 0.0301(5) 0.0366(6) -0.0012(4) -0.0092(4) -0.0105(4)
C12 0.0481(8) 0.0332(6) 0.0625(9) 0.0131(6) -0.0070(7) -0.0072(6)
C13 0.0248(4) 0.0255(4) 0.0243(4) -0.0012(3) 0.0014(3) -0.0150(3)
C14 0.0300(5) 0.0317(5) 0.0256(4) -0.0039(4) -0.0011(4) -0.0164(4)
C15 0.0449(7) 0.0457(6) 0.0283(5) -0.0071(5) 0.0068(5) -0.0245(5)
C16 0.0233(4) 0.0286(4) 0.0296(5) -0.0033(4) 0.0004(3) -0.0157(4)
C17 0.0273(5) 0.0301(5) 0.0380(5) -0.0055(4) -0.0019(4) -0.0124(4)
C18 0.0262(5) 0.0441(6) 0.0439(6) -0.0041(5) -0.0017(5) -0.0118(5)

loop_
_atom_type_symbol
_atom_type_description
_atom_type_scat_dispersion_real
_atom_type_scat_dispersion_imag
_atom_type_scat_source
C C 0.0033 0.0016 'International Tables Vol C Tables 4.2.6.8 and 6.1.1.4'
H H 0.0000 0.0000 'International Tables Vol C Tables 4.2.6.8 and 6.1.1.4'
N N 0.0061 0.0033 'International Tables Vol C Tables 4.2.6.8 and 6.1.1.4'
O O 0.0106 0.0060 'International Tables Vol C Tables 4.2.6.8 and 6.1.1.4'

loop_
_geom_angle_atom_site_label_1
_geom_angle_atom_site_label_2
_geom_angle_atom_site_label_3
_geom_angle
_geom_angle_site_symmetry_1
_geom_angle_site_symmetry_3
_geom_angle_publ_flag
O1 N5 O3 119.28(10) . . ?
O1 N5 O2 119.36(9) . . ?
O3 N5 O2 121.36(10) . . ?
C1 C1 C2 120.39(13) 2_655 . ?
C1 C1 C3 120.78(12) 2_655 . ?
C2 C1 C3 118.80(11) . . ?
N1 C2 C1 176.90(14) . . ?
N2 C3 C1 176.75(13) . . ?
C4 C4 C6 122.0(2) 2_656 . ?
C4 C4 C5 121.76(19) 2_656 . ?
C6 C4 C5 116.3(2) . . ?
N3 C5 C4 177.9(7) . . ?
N4 C6 C4 173.8(4) . . ?
C4B C4B C5B 121.6(5) 2_656 . ?
C4B C4B C6B 121.7(6) 2_656 . ?
C5B C4B C6B 116.7(6) . . ?
N3B C5B C4B 173(2) . . ?
N4B C6B C4B 170.1(15) . . ?
C10 N6 C7 111.18(7) . . ?
C10 N6 C16 105.70(7) . . ?
C7 N6 C16 111.43(7) . . ?
C10 N6 C13 111.28(7) . . ?
C7 N6 C13 106.02(7) . . ?
C16 N6 C13 111.33(7) . . ?
C8 C7 N6 115.59(8) . . ?
C8 C7 H7A 108.4 . . ?
N6 C7 H7A 108.4 . . ?
C8 C7 H7B 108.4 . . ?
N6 C7 H7B 108.4 . . ?
H7A C7 H7B 107.4 . . ?
C7 C8 C9 109.68(10) . . ?
C7 C8 H8A 109.7 . . ?
C9 C8 H8A 109.7 . . ?
C7 C8 H8B 109.7 . . ?
C9 C8 H8B 109.7 . . ?
H8A C8 H8B 108.2 . . ?
C8 C9 H9A 109.5 . . ?
C8 C9 H9B 109.5 . . ?
H9A C9 H9B 109.5 . . ?
C8 C9 H9C 109.5 . . ?
H9A C9 H9C 109.5 . . ?
H9B C9 H9C 109.5 . . ?
C11 C10 N6 115.86(8) . . ?
C11 C10 H10A 108.3 . . ?
N6 C10 H10A 108.3 . . ?
C11 C10 H10B 108.3 . . ?
N6 C10 H10B 108.3 . . ?
H10A C10 H10B 107.4 . . ?
C10 C11 C12 108.79(10) . . ?
C10 C11 H11A 109.9 . . ?
C12 C11 H11A 109.9 . . ?
C10 C11 H11B 109.9 . . ?
C12 C11 H11B 109.9 . . ?
H11A C11 H11B 108.3 . . ?
C11 C12 H12A 109.5 . . ?
C11 C12 H12B 109.5 . . ?
H12A C12 H12B 109.5 . . ?
C11 C12 H12C 109.5 . . ?
H12A C12 H12C 109.5 . . ?
H12B C12 H12C 109.5 . . ?
C14 C13 N6 115.97(8) . . ?
C14 C13 H13A 108.3 . . ?
N6 C13 H13A 108.3 . . ?
C14 C13 H13B 108.3 . . ?
N6 C13 H13B 108.3 . . ?
H13A C13 H13B 107.4 . . ?
C13 C14 C15 109.02(9) . . ?
C13 C14 H14A 109.9 . . ?
C15 C14 H14A 109.9 . . ?
C13 C14 H14B 109.9 . . ?
C15 C14 H14B 109.9 . . ?
H14A C14 H14B 108.3 . . ?
C14 C15 H15A 109.5 . . ?
C14 C15 H15B 109.5 . . ?
H15A C15 H15B 109.5 . . ?
C14 C15 H15C 109.5 . . ?
H15A C15 H15C 109.5 . . ?
H15B C15 H15C 109.5 . . ?
C17 C16 N6 116.28(8) . . ?
C17 C16 H16A 108.2 . . ?
N6 C16 H16A 108.2 . . ?
C17 C16 H16B 108.2 . . ?
N6 C16 H16B 108.2 . . ?
H16A C16 H16B 107.4 . . ?
C16 C17 C18 108.87(9) . . ?
C16 C17 H17A 109.9 . . ?
C18 C17 H17A 109.9 . . ?
C16 C17 H17B 109.9 . . ?
C18 C17 H17B 109.9 . . ?
H17A C17 H17B 108.3 . . ?
C17 C18 H18A 109.5 . . ?
C17 C18 H18B 109.5 . . ?
H18A C18 H18B 109.5 . . ?
C17 C18 H18C 109.5 . . ?
H18A C18 H18C 109.5 . . ?
H18B C18 H18C 109.5 . . ?

loop_
_geom_bond_atom_site_label_1
_geom_bond_atom_site_label_2
_geom_bond_distance
_geom_bond_site_symmetry_2
_geom_bond_publ_flag
O1 N5 1.2414(13) . ?
O2 N5 1.2485(12) . ?
O3 N5 1.2414(12) . ?
N1 C2 1.1439(16) . ?
N2 C3 1.1454(16) . ?
C1 C1 1.348(2) 2_655 ?
C1 C2 1.4365(16) . ?
C1 C3 1.4399(16) . ?
C4 C4 1.345(3) 2_656 ?
C4 C6 1.436(3) . ?
C4 C5 1.442(2) . ?
C5 N3 1.141(6) . ?
C6 N4 1.133(3) . ?
C4B C4B 1.333(8) 2_656 ?
C4B C5B 1.430(8) . ?
C4B C6B 1.449(10) . ?
C5B N3B 1.145(13) . ?
C6B N4B 1.128(9) . ?
N6 C10 1.5176(12) . ?
N6 C7 1.5213(12) . ?
N6 C16 1.5215(12) . ?
N6 C13 1.5238(12) . ?
C7 C8 1.5164(15) . ?
C7 H7A 0.9900 . ?
C7 H7B 0.9900 . ?
C8 C9 1.5188(17) . ?
C8 H8A 0.9900 . ?
C8 H8B 0.9900 . ?
C9 H9A 0.9800 . ?
C9 H9B 0.9800 . ?
C9 H9C 0.9800 . ?
C10 C11 1.5152(15) . ?
C10 H10A 0.9900 . ?
C10 H10B 0.9900 . ?
C11 C12 1.5246(17) . ?
C11 H11A 0.9900 . ?
C11 H11B 0.9900 . ?
C12 H12A 0.9800 . ?
C12 H12B 0.9800 . ?
C12 H12C 0.9800 . ?
C13 C14 1.5196(14) . ?
C13 H13A 0.9900 . ?
C13 H13B 0.9900 . ?
C14 C15 1.5275(15) . ?
C14 H14A 0.9900 . ?
C14 H14B 0.9900 . ?
C15 H15A 0.9800 . ?
C15 H15B 0.9800 . ?
C15 H15C 0.9800 . ?
C16 C17 1.5135(14) . ?
C16 H16A 0.9900 . ?
C16 H16B 0.9900 . ?
C17 C18 1.5273(16) . ?
C17 H17A 0.9900 . ?
C17 H17B 0.9900 . ?
C18 H18A 0.9800 . ?
C18 H18B 0.9800 . ?
C18 H18C 0.9800 . ?

loop_
_geom_torsion_atom_site_label_1
_geom_torsion_atom_site_label_2
_geom_torsion_atom_site_label_3
_geom_torsion_atom_site_label_4
_geom_torsion
_geom_torsion_site_symmetry_1
_geom_torsion_site_symmetry_2
_geom_torsion_site_symmetry_3
_geom_torsion_site_symmetry_4
_geom_torsion_publ_flag
C10 N6 C7 C8 61.16(11) . . . . ?
C16 N6 C7 C8 -56.47(11) . . . . ?
C13 N6 C7 C8 -177.76(9) . . . . ?
N6 C7 C8 C9 -178.33(10) . . . . ?
C7 N6 C10 C11 59.95(11) . . . . ?
C16 N6 C10 C11 -178.99(9) . . . . ?
C13 N6 C10 C11 -58.00(11) . . . . ?
N6 C10 C11 C12 178.48(10) . . . . ?
C10 N6 C13 C14 -49.26(11) . . . . ?
C7 N6 C13 C14 -170.27(8) . . . . ?
C16 N6 C13 C14 68.37(10) . . . . ?
N6 C13 C14 C15 -178.61(9) . . . . ?
C10 N6 C16 C17 -171.19(8) . . . . ?
C7 N6 C16 C17 -50.29(11) . . . . ?
C13 N6 C16 C17 67.85(10) . . . . ?
N6 C16 C17 C18 177.82(9) . . . . ?
